data_2238830
loop_
_publ_author_name
'Li, Ping'
'Su, Duo-Meng'
'Zheng, Chang-Ge'

_publ_section_title
;
 <i>catena</i>-Poly[[diaqua[\m~2~-4-(4-carboxyphenoxy)benzoato](\m~2~-4,4'-oxydibenzoato)praseodymium(III)]
 monohydrate]
;
_journal_issue 11
_journal_name_full 'Acta Crystallographica Section E'
_journal_page_first m586
_journal_page_last m587
_journal_paper_doi 10.1107/S1600536813026421
_journal_volume 69
_journal_year 2013
_chemical_formula_iupac '[Pr (C14 H8 O5) (C14 H9 O5) (H2 O)2], H2 O'
_chemical_formula_moiety 'C28 H21 O12 Pr, H2 O'
_chemical_formula_sum 'C28 H23 O13 Pr'
_chemical_formula_weight 708.37
_chemical_name_systematic
'<i>catena</i>-Poly[[diaqua[\m~2~-4-(4-carboxyphenoxy)benzoato](\m~2~-4,4'-oxydibenzoato)praseodymium(III)] monohydrate]'
_space_group_IT_number 15
_symmetry_cell_setting monoclinic
_symmetry_space_group_name_Hall '-C 2yc'
_symmetry_space_group_name_H-M 'C 1 2/c 1'
_atom_sites_solution_hydrogens geom
_atom_sites_solution_primary direct
_atom_sites_solution_secondary difmap
_audit_creation_method SHELXL-97
_cell_angle_alpha 90.00
_cell_angle_beta 97.4330(10)
_cell_angle_gamma 90.00
_cell_formula_units_Z 8
_cell_length_a 27.3970(17)
_cell_length_b 9.5764(6)
_cell_length_c 21.6754(14)
_cell_measurement_reflns_used 9984
_cell_measurement_temperature 296(2)
_cell_measurement_theta_max 27.62
_cell_measurement_theta_min 2.41
_cell_volume 5639.1(6)
_computing_cell_refinement 'SAINT (Bruker, 1997)'
_computing_data_collection 'SMART (Bruker, 1997)'
_computing_data_reduction 'SAINT (Bruker, 1997)'
_computing_molecular_graphics 'SHELXTL (Sheldrick, 2008)'
_computing_publication_material 'SHELXTL (Sheldrick, 2008)'
_computing_structure_refinement 'SHELXL97 (Sheldrick, 2008)'
_computing_structure_solution 'SHELXS97 (Sheldrick, 2008)'
_diffrn_ambient_temperature 296(2)
_diffrn_measured_fraction_theta_full 0.999
_diffrn_measured_fraction_theta_max 0.999
_diffrn_measurement_device_type 'Bruker SMART CCD area-detector'
_diffrn_measurement_method '\f and \w scans'
_diffrn_radiation_monochromator graphite
_diffrn_radiation_source 'fine-focus sealed tube'
_diffrn_radiation_type MoK\a
_diffrn_radiation_wavelength 0.71073
_diffrn_reflns_av_R_equivalents 0.0256
_diffrn_reflns_av_sigmaI/netI 0.0234
_diffrn_reflns_limit_h_max 27
_diffrn_reflns_limit_h_min -32
_diffrn_reflns_limit_k_max 11
_diffrn_reflns_limit_k_min -11
_diffrn_reflns_limit_l_max 25
_diffrn_reflns_limit_l_min -25
_diffrn_reflns_number 20449
_diffrn_reflns_theta_full 25.00
_diffrn_reflns_theta_max 25.00
_diffrn_reflns_theta_min 1.89
_diffrn_standards_number 0
_exptl_absorpt_coefficient_mu 1.796
_exptl_absorpt_correction_T_max 0.7744
_exptl_absorpt_correction_T_min 0.7042
_exptl_absorpt_correction_type multi-scan
_exptl_absorpt_process_details '(SADABS; Bruker, 1997)'
_exptl_crystal_colour green
_exptl_crystal_density_diffrn 1.669
_exptl_crystal_density_method 'not measured'
_exptl_crystal_description block
_exptl_crystal_F_000 2832
_exptl_crystal_size_max 0.21
_exptl_crystal_size_mid 0.16
_exptl_crystal_size_min 0.15
_refine_diff_density_max 0.585
_refine_diff_density_min -0.507
_refine_ls_extinction_method none
_refine_ls_goodness_of_fit_ref 1.080
_refine_ls_hydrogen_treatment constr
_refine_ls_matrix_type full
_refine_ls_number_parameters 381
_refine_ls_number_reflns 4972
_refine_ls_number_restraints 0
_refine_ls_restrained_S_all 1.080
_refine_ls_R_factor_all 0.0274
_refine_ls_R_factor_gt 0.0245
_refine_ls_shift/su_max 0.001
_refine_ls_shift/su_mean 0.000
_refine_ls_structure_factor_coef Fsqd
_refine_ls_weighting_details 'calc w=1/[\s^2^(Fo^2^)+(0.0163P)^2^+15.8309P] where P=(Fo^2^+2Fc^2^)/3'
_refine_ls_weighting_scheme calc
_refine_ls_wR_factor_gt 0.0565
_refine_ls_wR_factor_ref 0.0588
_reflns_number_gt 4498
_reflns_number_total 4972
_reflns_threshold_expression I>2\s(I)
_cod_data_source_file zs2278.cif
_cod_data_source_block I
_cod_original_sg_symbol_H-M 'C 2/c'
_cod_database_code 2238830

loop_
_symmetry_equiv_pos_as_xyz
'x, y, z'
'-x, y, -z+1/2'
'x+1/2, y+1/2, z'
'-x+1/2, y+1/2, -z+1/2'
'-x, -y, -z'
'x, -y, z-1/2'
'-x+1/2, -y+1/2, -z'
'x+1/2, -y+1/2, z-1/2'

loop_
_atom_site_type_symbol
_atom_site_label
_atom_site_fract_x
_atom_site_fract_y
_atom_site_fract_z
_atom_site_U_iso_or_equiv
_atom_site_adp_type
_atom_site_calc_flag
_atom_site_refinement_flags
_atom_site_occupancy
_atom_site_symmetry_multiplicity
Pr Pr1 0.014443(5) 0.250000(14) 0.008512(7) 0.02218(6) Uani d . 1 1
C C1 0.08267(9) -0.0154(3) 0.06113(13) 0.0281(6) Uani d . 1 1
C C2 0.12798(9) -0.0851(3) 0.09282(12) 0.0257(6) Uani d . 1 1
C C3 0.05948(9) 0.5746(3) 0.17173(12) 0.0258(6) Uani d . 1 1
C C4 0.04362(9) 0.5108(3) 0.10933(12) 0.0254(6) Uani d . 1 1
C C5 0.21188(10) -0.2111(3) 0.15102(14) 0.0341(7) Uani d . 1 1
C C6 0.26088(11) 0.8308(3) 0.39077(15) 0.0377(7) Uani d . 1 1
C C7 0.33610(11) -0.3437(3) 0.18593(14) 0.0397(7) Uani d . 1 1
H H7 0.3323 -0.3976 0.2207 0.048 Uiso calc R 1 1
C C8 0.09428(10) 0.6972(3) 0.28360(13) 0.0327(6) Uani d . 1 1
C C9 0.15967(11) -0.0134(3) 0.13644(16) 0.0418(8) Uani d . 1 1
H H9 0.1527 0.0785 0.1459 0.050 Uiso calc R 1 1
C C10 0.08283(12) 0.4950(3) 0.22016(14) 0.0401(7) Uani d . 1 1
H H10 0.0867 0.3995 0.2148 0.048 Uiso calc R 1 1
C C11 0.10043(13) 0.5567(4) 0.27647(14) 0.0447(8) Uani d . 1 1
H H11 0.1162 0.5033 0.3089 0.054 Uiso calc R 1 1
C C12 0.34745(11) -0.1805(3) 0.08407(14) 0.0378(7) Uani d . 1 1
H H12 0.3513 -0.1246 0.0500 0.045 Uiso calc R 1 1
C C13 0.29695(11) -0.2675(3) 0.15686(14) 0.0324(7) Uani d . 1 1
C C14 0.05244(12) 0.7155(3) 0.18124(14) 0.0365(7) Uani d . 1 1
H H14 0.0355 0.7690 0.1496 0.044 Uiso calc R 1 1
C C15 0.31376(12) 0.8545(3) 0.41214(17) 0.0430(8) Uani d . 1 1
C C16 0.17743(11) 0.8314(4) 0.41406(14) 0.0432(8) Uani d . 1 1
H H16 0.1548 0.8484 0.4417 0.052 Uiso calc R 1 1
C C17 0.16187(11) 0.7811(3) 0.35461(14) 0.0333(7) Uani d . 1 1
C C18 0.13862(12) -0.2214(3) 0.07976(17) 0.0437(8) Uani d . 1 1
H H18 0.1172 -0.2720 0.0513 0.052 Uiso calc R 1 1
C C19 0.20161(12) -0.0762(4) 0.16618(16) 0.0459(8) Uani d . 1 1
H H19 0.2225 -0.0279 0.1960 0.055 Uiso calc R 1 1
C C20 0.18108(13) -0.2837(4) 0.10883(18) 0.0492(9) Uani d . 1 1
H H20 0.1884 -0.3754 0.0994 0.059 Uiso calc R 1 1
C C21 0.30232(11) -0.1854(4) 0.10597(15) 0.0413(8) Uani d . 1 1
H H21 0.2759 -0.1340 0.0866 0.050 Uiso calc R 1 1
C C22 0.38089(11) -0.3398(3) 0.16320(14) 0.0357(7) Uani d . 1 1
H H22 0.4071 -0.3926 0.1823 0.043 Uiso calc R 1 1
C C23 0.24464(12) 0.7818(4) 0.33152(15) 0.0414(8) Uani d . 1 1
H H23 0.2672 0.7660 0.3037 0.050 Uiso calc R 1 1
C C24 0.22675(12) 0.8557(4) 0.43135(15) 0.0452(8) Uani d . 1 1
H H24 0.2374 0.8894 0.4710 0.054 Uiso calc R 1 1
C C25 0.07024(12) 0.7778(3) 0.23706(14) 0.0396(7) Uani d . 1 1
H H25 0.0660 0.8730 0.2430 0.048 Uiso calc R 1 1
C C26 0.38714(10) -0.2577(3) 0.11215(14) 0.0284(6) Uani d . 1 1
C C27 0.19530(12) 0.7562(3) 0.31339(15) 0.0404(8) Uani d . 1 1
H H27 0.1847 0.7224 0.2737 0.048 Uiso calc R 1 1
C C28 0.43485(10) -0.2515(3) 0.08701(13) 0.0273(6) Uani d . 1 1
O O1 0.05551(7) 0.3854(2) 0.10037(9) 0.0348(5) Uani d . 1 1
O O2 0.11178(8) 0.7623(2) 0.34028(10) 0.0405(6) Uani d . 1 1
O O3 0.34277(8) 0.8348(3) 0.36883(12) 0.0494(6) Uani d . 1 1
H H3 0.3715 0.8454 0.3840 0.074 Uiso calc R 1 1
O O4 0.32852(9) 0.8911(3) 0.46497(12) 0.0614(7) Uani d . 1 1
O O5 0.08076(8) 0.1151(2) 0.06299(11) 0.0446(6) Uani d . 1 1
O O6 0.25350(8) -0.2782(3) 0.18227(11) 0.0452(6) Uani d . 1 1
O O7 0.46781(7) -0.3427(2) 0.10035(9) 0.0312(4) Uani d . 1 1
O O8 0.44170(7) -0.1528(2) 0.04974(10) 0.0350(5) Uani d . 1 1
O O9 0.01975(7) 0.5838(2) 0.06788(9) 0.0328(4) Uani d . 1 1
O O10 0.04446(8) 0.1241(2) -0.08121(10) 0.0385(5) Uani d . 1 1
H H10A 0.0200 0.0888 -0.1040 0.058 Uiso d R 1 1
H H10B 0.0591 0.1815 -0.1024 0.058 Uiso d R 1 1
O O11 0.08179(7) 0.38020(19) -0.03119(9) 0.0326(4) Uani d . 1 1
H H11B 0.0752 0.4617 -0.0446 0.039 Uiso d R 1 1
H H11A 0.1106 0.3833 -0.0120 0.039 Uiso d R 1 1
O O12 0.04866(7) -0.0880(2) 0.03345(10) 0.0393(5) Uani d . 1 1
O O13 0.5392(3) 0.6238(7) 0.2092(3) 0.251(4) Uani d . 1 1
H H13B 0.5098 0.5933 0.2009 0.377 Uiso d R 1 1
H H13A 0.5419 0.6668 0.1755 0.377 Uiso d R 1 1

loop_
_atom_site_aniso_label
_atom_site_aniso_U_11
_atom_site_aniso_U_22
_atom_site_aniso_U_33
_atom_site_aniso_U_12
_atom_site_aniso_U_13
_atom_site_aniso_U_23
Pr1 0.01793(9) 0.02186(9) 0.02589(10) 0.00108(5) -0.00048(6) 0.00062(5)
C1 0.0228(14) 0.0318(16) 0.0294(15) 0.0028(12) 0.0028(11) 0.0000(12)
C2 0.0199(13) 0.0250(14) 0.0317(15) 0.0013(11) 0.0016(11) 0.0019(11)
C3 0.0234(14) 0.0281(14) 0.0245(14) -0.0003(11) -0.0014(11) -0.0007(11)
C4 0.0202(13) 0.0269(14) 0.0289(14) -0.0007(11) 0.0020(11) -0.0017(11)
C5 0.0213(15) 0.0440(17) 0.0377(17) 0.0088(13) 0.0071(12) 0.0143(14)
C6 0.0304(16) 0.0357(17) 0.0446(18) -0.0017(13) -0.0044(13) 0.0023(14)
C7 0.0328(16) 0.0498(19) 0.0375(17) 0.0124(14) 0.0086(13) 0.0182(15)
C8 0.0258(15) 0.0468(18) 0.0249(15) -0.0038(13) 0.0009(11) -0.0083(13)
C9 0.0391(18) 0.0255(15) 0.056(2) 0.0058(13) -0.0112(15) -0.0054(14)
C10 0.054(2) 0.0275(16) 0.0357(17) 0.0031(14) -0.0073(14) 0.0014(13)
C11 0.056(2) 0.0457(19) 0.0278(16) 0.0031(16) -0.0100(14) 0.0035(14)
C12 0.0316(16) 0.0418(18) 0.0407(17) 0.0061(13) 0.0074(13) 0.0163(14)
C13 0.0248(15) 0.0407(17) 0.0322(16) 0.0070(12) 0.0053(12) 0.0079(13)
C14 0.0419(18) 0.0323(16) 0.0322(16) 0.0088(13) -0.0073(13) -0.0025(13)
C15 0.0335(17) 0.0340(17) 0.058(2) 0.0008(14) -0.0056(16) 0.0016(15)
C16 0.0330(17) 0.064(2) 0.0319(16) -0.0041(15) 0.0032(13) -0.0085(15)
C17 0.0280(16) 0.0407(17) 0.0298(16) -0.0009(13) -0.0012(12) -0.0018(13)
C18 0.0370(18) 0.0334(17) 0.057(2) 0.0043(14) -0.0082(15) -0.0103(15)
C19 0.0370(18) 0.0427(19) 0.053(2) 0.0028(15) -0.0151(15) -0.0004(16)
C20 0.046(2) 0.0336(17) 0.065(2) 0.0169(15) -0.0038(17) -0.0079(16)
C21 0.0266(16) 0.052(2) 0.0455(19) 0.0139(14) 0.0052(13) 0.0185(16)
C22 0.0276(15) 0.0398(17) 0.0395(17) 0.0119(13) 0.0040(13) 0.0103(14)
C23 0.0320(18) 0.052(2) 0.0402(18) -0.0020(14) 0.0054(14) -0.0041(15)
C24 0.0392(18) 0.058(2) 0.0354(17) -0.0057(16) -0.0077(14) -0.0089(15)
C25 0.048(2) 0.0332(16) 0.0358(17) 0.0049(14) -0.0032(14) -0.0105(13)
C26 0.0241(15) 0.0284(15) 0.0328(16) 0.0021(11) 0.0042(12) -0.0008(11)
C27 0.0337(18) 0.057(2) 0.0291(16) -0.0031(14) -0.0003(13) -0.0080(14)
C28 0.0264(15) 0.0236(14) 0.0320(15) -0.0001(11) 0.0036(12) -0.0045(11)
O1 0.0362(11) 0.0281(11) 0.0372(11) 0.0063(9) -0.0059(9) -0.0082(9)
O2 0.0262(11) 0.0669(16) 0.0277(11) -0.0045(10) 0.0008(9) -0.0187(10)
O3 0.0271(12) 0.0528(15) 0.0660(16) -0.0030(11) -0.0029(11) -0.0014(12)
O4 0.0358(13) 0.0807(19) 0.0625(17) -0.0016(13) -0.0140(12) -0.0126(14)
O5 0.0427(13) 0.0291(12) 0.0562(14) 0.0126(9) -0.0158(11) -0.0028(10)
O6 0.0261(12) 0.0661(15) 0.0452(13) 0.0183(10) 0.0115(10) 0.0271(11)
O7 0.0251(10) 0.0284(10) 0.0404(11) 0.0060(8) 0.0058(8) 0.0038(9)
O8 0.0313(11) 0.0269(10) 0.0490(13) 0.0038(8) 0.0139(9) 0.0085(9)
O9 0.0336(11) 0.0345(11) 0.0276(10) 0.0028(9) -0.0064(8) 0.0035(9)
O10 0.0444(13) 0.0315(11) 0.0424(12) -0.0071(9) 0.0161(10) -0.0033(9)
O11 0.0248(10) 0.0259(10) 0.0462(12) 0.0007(8) 0.0009(9) 0.0057(9)
O12 0.0240(11) 0.0488(13) 0.0428(12) -0.0061(9) -0.0045(9) -0.0011(10)
O13 0.354(10) 0.169(6) 0.185(6) 0.015(6) -0.141(6) 0.009(5)

loop_
_atom_type_symbol
_atom_type_description
_atom_type_scat_dispersion_real
_atom_type_scat_dispersion_imag
_atom_type_scat_source
C C 0.0033 0.0016 'International Tables Vol C Tables 4.2.6.8 and 6.1.1.4'
H H 0.0000 0.0000 'International Tables Vol C Tables 4.2.6.8 and 6.1.1.4'
O O 0.0106 0.0060 'International Tables Vol C Tables 4.2.6.8 and 6.1.1.4'
Pr Pr -0.2180 2.8214 'International Tables Vol C Tables 4.2.6.8 and 6.1.1.4'

loop_
_geom_angle_atom_site_label_1
_geom_angle_atom_site_label_2
_geom_angle_atom_site_label_3
_geom_angle_site_symmetry_1
_geom_angle_site_symmetry_3
_geom_angle
O9 Pr1 O5 5_565 . 153.69(8)
O9 Pr1 O12 5_565 5 88.26(7)
O5 Pr1 O12 . 5 107.34(7)
O9 Pr1 O8 5_565 3_455 74.83(7)
O5 Pr1 O8 . 3_455 128.11(7)
O12 Pr1 O8 5 3_455 78.82(7)
O9 Pr1 O11 5_565 . 70.57(6)
O5 Pr1 O11 . . 83.78(7)
O12 Pr1 O11 5 . 136.39(7)
O8 Pr1 O11 3_455 . 127.57(6)
O9 Pr1 O10 5_565 . 85.53(7)
O5 Pr1 O10 . . 79.66(7)
O12 Pr1 O10 5 . 71.94(7)
O8 Pr1 O10 3_455 . 145.13(7)
O11 Pr1 O10 . . 68.85(6)
O9 Pr1 O1 5_565 . 107.40(6)
O5 Pr1 O1 . . 69.94(7)
O12 Pr1 O1 5 . 148.79(7)
O8 Pr1 O1 3_455 . 79.55(7)
O11 Pr1 O1 . . 74.82(7)
O10 Pr1 O1 . . 134.54(7)
O9 Pr1 O7 5_565 3_455 123.84(6)
O5 Pr1 O7 . 3_455 81.88(7)
O12 Pr1 O7 5 3_455 71.13(7)
O8 Pr1 O7 3_455 3_455 50.58(6)
O11 Pr1 O7 . 3_455 152.06(6)
O10 Pr1 O7 . 3_455 131.07(6)
O1 Pr1 O7 . 3_455 77.77(6)
O5 C1 O12 . . 122.6(3)
O5 C1 C2 . . 117.8(2)
O12 C1 C2 . . 119.7(2)
C18 C2 C9 . . 118.8(3)
C18 C2 C1 . . 121.0(3)
C9 C2 C1 . . 120.2(2)
C14 C3 C10 . . 118.9(3)
C14 C3 C4 . . 120.3(2)
C10 C3 C4 . . 120.8(2)
O9 C4 O1 . . 122.7(2)
O9 C4 C3 . . 118.9(2)
O1 C4 C3 . . 118.4(2)
C20 C5 C19 . . 121.1(3)
C20 C5 O6 . . 119.2(3)
C19 C5 O6 . . 119.6(3)
C24 C6 C23 . . 119.0(3)
C24 C6 C15 . . 119.3(3)
C23 C6 C15 . . 121.7(3)
C22 C7 C13 . . 119.8(3)
C22 C7 H7 . . 120.1
C13 C7 H7 . . 120.1
C11 C8 C25 . . 121.7(3)
C11 C8 O2 . . 120.2(3)
C25 C8 O2 . . 118.1(3)
C19 C9 C2 . . 121.0(3)
C19 C9 H9 . . 119.5
C2 C9 H9 . . 119.5
C3 C10 C11 . . 120.5(3)
C3 C10 H10 . . 119.8
C11 C10 H10 . . 119.8
C8 C11 C10 . . 119.0(3)
C8 C11 H11 . . 120.5
C10 C11 H11 . . 120.5
C21 C12 C26 . . 121.1(3)
C21 C12 H12 . . 119.5
C26 C12 H12 . . 119.5
C21 C13 O6 . . 123.3(3)
C21 C13 C7 . . 120.7(3)
O6 C13 C7 . . 116.0(3)
C25 C14 C3 . . 120.8(3)
C25 C14 H14 . . 119.6
C3 C14 H14 . . 119.6
O4 C15 O3 . . 123.6(3)
O4 C15 C6 . . 122.1(3)
O3 C15 C6 . . 114.2(3)
C24 C16 C17 . . 118.9(3)
C24 C16 H16 . . 120.5
C17 C16 H16 . . 120.5
O2 C17 C27 . . 123.8(3)
O2 C17 C16 . . 115.5(3)
C27 C17 C16 . . 120.7(3)
C2 C18 C20 . . 120.2(3)
C2 C18 H18 . . 119.9
C20 C18 H18 . . 119.9
C5 C19 C9 . . 118.9(3)
C5 C19 H19 . . 120.6
C9 C19 H19 . . 120.6
C5 C20 C18 . . 120.0(3)
C5 C20 H20 . . 120.0
C18 C20 H20 . . 120.0
C13 C21 C12 . . 119.2(3)
C13 C21 H21 . . 120.4
C12 C21 H21 . . 120.4
C7 C22 C26 . . 120.5(3)
C7 C22 H22 . . 119.7
C26 C22 H22 . . 119.7
C27 C23 C6 . . 120.6(3)
C27 C23 H23 . . 119.7
C6 C23 H23 . . 119.7
C16 C24 C6 . . 121.2(3)
C16 C24 H24 . . 119.4
C6 C24 H24 . . 119.4
C8 C25 C14 . . 118.9(3)
C8 C25 H25 . . 120.5
C14 C25 H25 . . 120.5
C22 C26 C12 . . 118.8(3)
C22 C26 C28 . . 121.5(3)
C12 C26 C28 . . 119.7(3)
C23 C27 C17 . . 119.5(3)
C23 C27 H27 . . 120.3
C17 C27 H27 . . 120.3
O7 C28 O8 . . 119.9(3)
O7 C28 C26 . . 121.8(2)
O8 C28 C26 . . 118.2(2)
O7 C28 Pr1 . 3_545 64.72(15)
O8 C28 Pr1 . 3_545 56.40(14)
C26 C28 Pr1 . 3_545 166.2(2)
C4 O1 Pr1 . . 120.84(17)
C17 O2 C8 . . 118.1(2)
C15 O3 H3 . . 109.5
C1 O5 Pr1 . . 123.47(18)
C13 O6 C5 . . 117.6(2)
C28 O7 Pr1 . 3_545 89.80(16)
C28 O8 Pr1 . 3_545 98.18(16)
C4 O9 Pr1 . 5_565 170.37(18)
Pr1 O10 H10A . . 109.2
Pr1 O10 H10B . . 109.4
H10A O10 H10B . . 109.5
Pr1 O11 H11B . . 116.8
Pr1 O11 H11A . . 122.6
H11B O11 H11A . . 106.3
C1 O12 Pr1 . 5 172.3(2)
H13B O13 H13A . . 99.7

loop_
_geom_bond_atom_site_label_1
_geom_bond_atom_site_label_2
_geom_bond_site_symmetry_2
_geom_bond_distance
_geom_bond_publ_flag
Pr1 O9 5_565 2.3983(18) y
Pr1 O5 . 2.4105(19) y
Pr1 O12 5_555 2.412(2) y
Pr1 O8 3_455 2.4692(19) y
Pr1 O11 . 2.4719(18) y
Pr1 O10 . 2.5152(19) y
Pr1 O1 . 2.5163(19) y
Pr1 O7 3_455 2.6534(19) y
C1 O5 . 1.252(3) ?
C1 O12 . 1.252(3) ?
C1 C2 . 1.496(4) ?
C2 C18 . 1.375(4) ?
C2 C9 . 1.381(4) ?
C3 C14 . 1.382(4) ?
C3 C10 . 1.385(4) ?
C3 C4 . 1.497(4) ?
C4 O9 . 1.254(3) ?
C4 O1 . 1.266(3) ?
C5 C20 . 1.353(5) ?
C5 C19 . 1.371(5) ?
C5 O6 . 1.404(3) ?
C6 C24 . 1.385(5) ?
C6 C23 . 1.386(4) ?
C6 C15 . 1.480(4) ?
C7 C22 . 1.381(4) ?
C7 C13 . 1.381(4) ?
C7 H7 . 0.9300 ?
C8 C11 . 1.367(5) ?
C8 C25 . 1.369(4) ?
C8 O2 . 1.406(3) ?
C9 C19 . 1.381(4) ?
C9 H9 . 0.9300 ?
C10 C11 . 1.385(4) ?
C10 H10 . 0.9300 ?
C11 H11 . 0.9300 ?
C12 C21 . 1.381(4) ?
C12 C26 . 1.389(4) ?
C12 H12 . 0.9300 ?
C13 C21 . 1.378(4) ?
C13 O6 . 1.379(3) ?
C14 C25 . 1.380(4) ?
C14 H14 . 0.9300 ?
C15 O4 . 1.216(4) ?
C15 O3 . 1.320(4) ?
C16 C24 . 1.375(4) ?
C16 C17 . 1.390(4) ?
C16 H16 . 0.9300 ?
C17 O2 . 1.379(4) ?
C17 C27 . 1.380(4) ?
C18 C20 . 1.384(5) ?
C18 H18 . 0.9300 ?
C19 H19 . 0.9300 ?
C20 H20 . 0.9300 ?
C21 H21 . 0.9300 ?
C22 C26 . 1.386(4) ?
C22 H22 . 0.9300 ?
C23 C27 . 1.380(5) ?
C23 H23 . 0.9300 ?
C24 H24 . 0.9300 ?
C25 H25 . 0.9300 ?
C26 C28 . 1.481(4) ?
C27 H27 . 0.9300 ?
C28 O7 . 1.262(3) ?
C28 O8 . 1.273(3) ?
O3 H3 . 0.8200 ?
O10 H10A . 0.8499 ?
O10 H10B . 0.8500 ?
O11 H11B . 0.8444 ?
O11 H11A . 0.8444 ?
O13 H13B . 0.8542 ?
O13 H13A . 0.8500 ?

loop_
_geom_hbond_atom_site_label_D
_geom_hbond_atom_site_label_H
_geom_hbond_atom_site_label_A
_geom_hbond_site_symmetry_A
_geom_hbond_distance_DH
_geom_hbond_distance_HA
_geom_hbond_distance_DA
_geom_hbond_angle_DHA
_geom_hbond_publ_flag
O3 H3 O1 4 0.82 2.02 2.822(3) 166 yes
O10 H10B O2 6_565 0.85 2.09 2.880(3) 154 yes
O11 H11A O4 4_545 0.84 1.84 2.683(3) 176 yes
O11 H11B O8 7 0.84 1.89 2.707(3) 163 yes
C9 H9 O3 4_545 0.93 2.48 3.337(4) 153 yes
C25 H25 O13 3_455 0.93 2.59 3.454(7) 155 yes

loop_
_geom_torsion_atom_site_label_1
_geom_torsion_atom_site_label_2
_geom_torsion_atom_site_label_3
_geom_torsion_atom_site_label_4
_geom_torsion_site_symmetry_1
_geom_torsion_site_symmetry_4
_geom_torsion
O5 C1 C2 C18 . . -163.0(3)
O12 C1 C2 C18 . . 16.2(4)
O5 C1 C2 C9 . . 17.7(4)
O12 C1 C2 C9 . . -163.1(3)
C14 C3 C4 O9 . . -6.8(4)
C10 C3 C4 O9 . . 175.4(3)
C14 C3 C4 O1 . . 172.3(3)
C10 C3 C4 O1 . . -5.6(4)
C18 C2 C9 C19 . . 0.6(5)
C1 C2 C9 C19 . . 179.9(3)
C14 C3 C10 C11 . . -2.3(5)
C4 C3 C10 C11 . . 175.5(3)
C25 C8 C11 C10 . . 1.5(5)
O2 C8 C11 C10 . . 180.0(3)
C3 C10 C11 C8 . . 0.2(5)
C22 C7 C13 C21 . . -1.1(5)
C22 C7 C13 O6 . . 179.5(3)
C10 C3 C14 C25 . . 2.9(5)
C4 C3 C14 C25 . . -175.0(3)
C24 C6 C15 O4 . . 2.3(5)
C23 C6 C15 O4 . . -176.4(3)
C24 C6 C15 O3 . . -176.6(3)
C23 C6 C15 O3 . . 4.7(5)
C24 C16 C17 O2 . . -178.6(3)
C24 C16 C17 C27 . . -0.2(5)
C9 C2 C18 C20 . . -1.7(5)
C1 C2 C18 C20 . . 179.0(3)
C20 C5 C19 C9 . . -1.6(5)
O6 C5 C19 C9 . . -177.9(3)
C2 C9 C19 C5 . . 1.0(5)
C19 C5 C20 C18 . . 0.6(5)
O6 C5 C20 C18 . . 176.9(3)
C2 C18 C20 C5 . . 1.1(6)
O6 C13 C21 C12 . . 179.5(3)
C7 C13 C21 C12 . . 0.2(5)
C26 C12 C21 C13 . . 0.6(5)
C13 C7 C22 C26 . . 1.3(5)
C24 C6 C23 C27 . . -0.9(5)
C15 C6 C23 C27 . . 177.9(3)
C17 C16 C24 C6 . . -0.1(5)
C23 C6 C24 C16 . . 0.6(5)
C15 C6 C24 C16 . . -178.2(3)
C11 C8 C25 C14 . . -1.0(5)
O2 C8 C25 C14 . . -179.5(3)
C3 C14 C25 C8 . . -1.2(5)
C7 C22 C26 C12 . . -0.5(5)
C7 C22 C26 C28 . . 179.8(3)
C21 C12 C26 C22 . . -0.4(5)
C21 C12 C26 C28 . . 179.2(3)
C6 C23 C27 C17 . . 0.7(5)
O2 C17 C27 C23 . . 178.2(3)
C16 C17 C27 C23 . . -0.1(5)
C22 C26 C28 O7 . . 17.2(4)
C12 C26 C28 O7 . . -162.4(3)
C22 C26 C28 O8 . . -164.6(3)
C12 C26 C28 O8 . . 15.7(4)
C22 C26 C28 Pr1 . 3_545 131.9(7)
C12 C26 C28 Pr1 . 3_545 -47.8(9)
O9 C4 O1 Pr1 . . -16.0(4)
C3 C4 O1 Pr1 . . 165.01(17)
O9 Pr1 O1 C4 5_565 . 21.5(2)
O5 Pr1 O1 C4 . . 173.8(2)
O12 Pr1 O1 C4 5 . -95.6(2)
O8 Pr1 O1 C4 3_455 . -48.8(2)
O11 Pr1 O1 C4 . . 85.0(2)
O10 Pr1 O1 C4 . . 122.68(19)
O7 Pr1 O1 C4 3_455 . -100.5(2)
C28 Pr1 O1 C4 3_455 . -74.6(2)
C27 C17 O2 C8 . . 8.6(4)
C16 C17 O2 C8 . . -173.0(3)
C11 C8 O2 C17 . . 73.5(4)
C25 C8 O2 C17 . . -108.0(3)
O12 C1 O5 Pr1 . . -4.2(4)
C2 C1 O5 Pr1 . . 174.99(17)
O9 Pr1 O5 C1 5_565 . -115.7(2)
O12 Pr1 O5 C1 5 . 8.3(3)
O8 Pr1 O5 C1 3_455 . 97.6(2)
O11 Pr1 O5 C1 . . -128.5(2)
O10 Pr1 O5 C1 . . -58.9(2)
O1 Pr1 O5 C1 . . 155.5(3)
O7 Pr1 O5 C1 3_455 . 75.6(2)
C28 Pr1 O5 C1 3_455 . 82.5(2)
C21 C13 O6 C5 . . 5.7(5)
C7 C13 O6 C5 . . -175.0(3)
C20 C5 O6 C13 . . 92.8(4)
C19 C5 O6 C13 . . -90.9(4)
O8 C28 O7 Pr1 . 3_545 -12.0(3)
C26 C28 O7 Pr1 . 3_545 166.1(2)
O7 C28 O8 Pr1 . 3_545 13.1(3)
C26 C28 O8 Pr1 . 3_545 -165.1(2)
